data_4343615
loop_
_publ_author_name
'Aono, Yoshitaka'
'Yoshida, Hiroki'
'Katoh, Keiichi'
'Breedlove, Brian K.'
'Kagesawa, Koichi'
'Yamashita, Masahiro'

_publ_section_title
;
 Tuning Interchain Interactions in Two-Dimensional Networks of Mn(III)
 Schiff-Base Complexes and Dicarboxylic Acids by Varying the Linker.
;
_journal_name_full 'Inorganic chemistry'
_journal_page_first 150707110127002
_journal_paper_doi 10.1021/acs.inorgchem.5b01154
_journal_year 2015
_chemical_formula_moiety 'C37 H38 F6 Mn2 N4 O8 P '
_chemical_formula_sum 'C37 H38 F6 Mn2 N4 O8 P'
_chemical_formula_weight 921.57
_space_group_IT_number 2
_symmetry_cell_setting triclinic
_symmetry_Int_Tables_number 2
_symmetry_space_group_name_Hall '-P 1'
_symmetry_space_group_name_H-M 'P -1'
_cell_angle_alpha 63.277(10)
_cell_angle_beta 73.805(12)
_cell_angle_gamma 72.054(11)
_cell_formula_units_Z 2
_cell_length_a 12.012(2)
_cell_length_b 13.716(3)
_cell_length_c 14.273(2)
_cell_measurement_reflns_used 5661
_cell_measurement_temperature 108.1
_cell_measurement_theta_max 27.5
_cell_measurement_theta_min 3.1
_cell_volume 1970.8(6)
_computing_cell_refinement CrystalClear
_computing_data_collection CrystalClear
_computing_data_reduction CrystalStructure
_computing_publication_material 'CrystalStructure 3.8'
_computing_structure_refinement SHELXL
_computing_structure_solution SHELXS97
_diffrn_ambient_temperature 108.1
_diffrn_detector_area_resol_mean 29.26
_diffrn_measured_fraction_theta_full 0.955
_diffrn_measured_fraction_theta_max 0.955
_diffrn_measurement_device_type 'Rigaku Saturn'
_diffrn_measurement_method \w
_diffrn_radiation_type 'Mo K\a'
_diffrn_radiation_wavelength 0.71075
_diffrn_reflns_av_R_equivalents 0.027
_diffrn_reflns_limit_h_max 15
_diffrn_reflns_limit_h_min -15
_diffrn_reflns_limit_k_max 14
_diffrn_reflns_limit_k_min -17
_diffrn_reflns_limit_l_max 16
_diffrn_reflns_limit_l_min -18
_diffrn_reflns_number 15833
_diffrn_reflns_theta_full 27.48
_diffrn_reflns_theta_max 27.48
_exptl_absorpt_coefficient_mu 0.766
_exptl_absorpt_correction_T_max 0.977
_exptl_absorpt_correction_T_min 0.879
_exptl_absorpt_correction_type multi-scan
_exptl_absorpt_process_details 'Jacobson, R. (1998) Private communication'
_exptl_crystal_colour 'dark brown'
_exptl_crystal_density_diffrn 1.553
_exptl_crystal_density_method 'not measured'
_exptl_crystal_description plate
_exptl_crystal_F_000 942.00
_exptl_crystal_size_max 0.17
_exptl_crystal_size_mid 0.15
_exptl_crystal_size_min 0.03
_refine_diff_density_max 1.08
_refine_diff_density_min -0.44
_refine_ls_extinction_method none
_refine_ls_goodness_of_fit_ref 1.064
_refine_ls_hydrogen_treatment noref
_refine_ls_number_parameters 524
_refine_ls_number_reflns 8630
_refine_ls_R_factor_gt 0.0486
_refine_ls_shift/su_max 0.0010
_refine_ls_structure_factor_coef Fsqd
_refine_ls_weighting_details 'w = 1/[\s^2^(Fo^2^)+(0.0700P)^2^+1.3963P] where P=(Fo^2^+2Fc^2^)/3'
_refine_ls_weighting_scheme calc
_refine_ls_wR_factor_ref 0.1404
_reflns_number_gt 6229
_reflns_number_total 8630
_reflns_threshold_expression F^2^>2.0\s(F^2^)
_cod_data_source_file ic5b01154_si_002.cif
_cod_data_source_block '___150106_74'''
_cod_original_formula_sum 'C37 H38 F6 Mn2 N4 O8 P '
_cod_database_code 4343615

loop_
_symmetry_equiv_pos_site_id
_symmetry_equiv_pos_as_xyz
1 +X,+Y,+Z
2 -X,-Y,-Z

loop_
_atom_site_label
_atom_site_type_symbol
_atom_site_fract_x
_atom_site_fract_y
_atom_site_fract_z
_atom_site_U_iso_or_equiv
_atom_site_adp_type
_atom_site_occupancy
_atom_site_symmetry_multiplicity
_atom_site_calc_flag
_atom_site_refinement_flags
Mn(1) Mn 0.61768(4) 0.43623(4) 0.44158(3) 0.01907(12) Uani 1.00 1 d .
Mn(2) Mn 0.98347(4) 0.52752(4) 0.10527(3) 0.01863(12) Uani 1.00 1 d .
P(1) P 1.54417(8) 0.24574(7) 0.08860(7) 0.0273(2) Uani 1.00 1 d .
F(1) F 1.4477(2) 0.24970(19) 0.19180(17) 0.0454(5) Uani 1.00 1 d .
F(2) F 1.5833(2) 0.3496(2) 0.0826(2) 0.0531(6) Uani 1.00 1 d .
F(3) F 1.6370(2) 0.1623(2) 0.1660(2) 0.0523(6) Uani 1.00 1 d .
F(4) F 1.6390(2) 0.2427(2) -0.0124(2) 0.0701(9) Uani 1.00 1 d .
F(5) F 1.5041(2) 0.14171(19) 0.0975(2) 0.0498(6) Uani 1.00 1 d .
F(6) F 1.4470(2) 0.3295(2) 0.01491(18) 0.0551(6) Uani 1.00 1 d .
O(1) O 0.59030(18) 0.51583(17) 0.53097(16) 0.0198(4) Uani 1.00 1 d .
O(2) O 0.6102(2) 0.29724(18) 0.55303(17) 0.0255(4) Uani 1.00 1 d .
O(3) O 0.93321(18) 0.42324(17) 0.07861(16) 0.0189(4) Uani 1.00 1 d .
O(4) O 0.85203(19) 0.64628(18) 0.06460(17) 0.0231(4) Uani 1.00 1 d .
O(5) O 0.80439(19) 0.40566(19) 0.43187(17) 0.0242(4) Uani 1.00 1 d .
O(6) O 0.89479(19) 0.46509(19) 0.26404(16) 0.0251(4) Uani 1.00 1 d .
O(7) O 0.0732(3) 0.8047(2) 0.4475(2) 0.0641(9) Uani 1.00 1 d .
O(8) O 0.1085(3) 0.7614(3) 0.2697(2) 0.0726(10) Uani 1.00 1 d .
N(1) N 0.6118(2) 0.5813(2) 0.3156(2) 0.0220(5) Uani 1.00 1 d .
N(2) N 0.6224(2) 0.3812(2) 0.3334(2) 0.0244(5) Uani 1.00 1 d .
N(3) N 1.1370(2) 0.4191(2) 0.1334(2) 0.0224(5) Uani 1.00 1 d .
N(4) N 1.0683(2) 0.6245(2) 0.1163(2) 0.0216(5) Uani 1.00 1 d .
C(1) C 0.6481(2) 0.5981(2) 0.5026(2) 0.0224(6) Uani 1.00 1 d .
C(2) C 0.6815(3) 0.6113(2) 0.5820(2) 0.0276(6) Uani 1.00 1 d .
C(3) C 0.7388(3) 0.6951(3) 0.5564(3) 0.0357(8) Uani 1.00 1 d .
C(4) C 0.7641(3) 0.7699(3) 0.4512(3) 0.0406(9) Uani 1.00 1 d .
C(5) C 0.7296(3) 0.7590(3) 0.3726(2) 0.0335(7) Uani 1.00 1 d .
C(6) C 0.6734(2) 0.6732(2) 0.3962(2) 0.0242(6) Uani 1.00 1 d .
C(7) C 0.6389(2) 0.6670(2) 0.3092(2) 0.0246(6) Uani 1.00 1 d .
C(8) C 0.5729(3) 0.5804(2) 0.2268(2) 0.0261(6) Uani 1.00 1 d .
C(9) C 0.6313(3) 0.4659(2) 0.2233(2) 0.0266(6) Uani 1.00 1 d .
C(10) C 0.6245(2) 0.2793(2) 0.3523(2) 0.0273(6) Uani 1.00 1 d .
C(11) C 0.6219(3) 0.1888(2) 0.4543(2) 0.0291(7) Uani 1.00 1 d .
C(12) C 0.6262(3) 0.0822(3) 0.4597(3) 0.0397(8) Uani 1.00 1 d .
C(13) C 0.6216(4) -0.0082(3) 0.5549(3) 0.0477(10) Uani 1.00 1 d .
C(14) C 0.6105(3) 0.0047(3) 0.6484(3) 0.0443(9) Uani 1.00 1 d .
C(15) C 0.6071(3) 0.1072(3) 0.6471(2) 0.0332(7) Uani 1.00 1 d .
C(16) C 0.6138(2) 0.2010(2) 0.5498(2) 0.0260(6) Uani 1.00 1 d .
C(17) C 0.9565(2) 0.3119(2) 0.1375(2) 0.0205(6) Uani 1.00 1 d .
C(18) C 0.8759(2) 0.2500(2) 0.1514(2) 0.0250(6) Uani 1.00 1 d .
C(19) C 0.9013(3) 0.1340(2) 0.2039(2) 0.0305(7) Uani 1.00 1 d .
C(20) C 1.0075(3) 0.0777(2) 0.2426(2) 0.0351(8) Uani 1.00 1 d .
C(21) C 1.0873(3) 0.1378(3) 0.2304(2) 0.0312(7) Uani 1.00 1 d .
C(22) C 1.0628(2) 0.2552(2) 0.1798(2) 0.0225(6) Uani 1.00 1 d .
C(23) C 1.1526(2) 0.3130(2) 0.1644(2) 0.0254(6) Uani 1.00 1 d .
C(24) C 1.2356(2) 0.4744(2) 0.1086(2) 0.0260(6) Uani 1.00 1 d .
C(25) C 1.1874(2) 0.5685(2) 0.1461(2) 0.0262(6) Uani 1.00 1 d .
C(26) C 1.0269(3) 0.7280(2) 0.1031(2) 0.0260(6) Uani 1.00 1 d .
C(27) C 0.9129(3) 0.7924(2) 0.0760(2) 0.0269(6) Uani 1.00 1 d .
C(28) C 0.8824(3) 0.9034(3) 0.0681(3) 0.0365(8) Uani 1.00 1 d .
C(29) C 0.7762(3) 0.9722(3) 0.0400(3) 0.0428(9) Uani 1.00 1 d .
C(30) C 0.6988(3) 0.9317(3) 0.0166(3) 0.0386(8) Uani 1.00 1 d .
C(31) C 0.7256(3) 0.8233(2) 0.0240(2) 0.0292(7) Uani 1.00 1 d .
C(32) C 0.8323(2) 0.7502(2) 0.0560(2) 0.0237(6) Uani 1.00 1 d .
C(33) C 0.8807(2) 0.4551(2) 0.3579(2) 0.0219(6) Uani 1.00 1 d .
C(34) C 0.9563(2) 0.5023(2) 0.3860(2) 0.0252(6) Uani 1.00 1 d .
C(35) C 0.9622(2) 0.4783(2) 0.4861(2) 0.0228(6) Uani 1.00 1 d .
C(36) C 0.0142(7) 0.8472(5) 0.5213(4) 0.099(2) Uani 1.00 1 d .
C(37) C 0.2279(5) 0.7672(6) 0.2499(4) 0.0785(18) Uani 1.00 1 d .
H(1) H 0.6645 0.5620 0.6542 0.033 Uiso 1.00 1 c R
H(2) H 0.7616 0.7021 0.6113 0.043 Uiso 1.00 1 c R
H(3) H 0.8041 0.8271 0.4343 0.049 Uiso 1.00 1 c R
H(4) H 0.7444 0.8106 0.3010 0.040 Uiso 1.00 1 c R
H(5) H 0.6365 0.7307 0.2438 0.030 Uiso 1.00 1 c R
H(6) H 0.5981 0.6404 0.1591 0.031 Uiso 1.00 1 c R
H(7) H 0.4854 0.5919 0.2390 0.031 Uiso 1.00 1 c R
H(8) H 0.5908 0.4511 0.1810 0.032 Uiso 1.00 1 c R
H(9) H 0.7157 0.4637 0.1897 0.032 Uiso 1.00 1 c R
H(10) H 0.6281 0.2633 0.2932 0.033 Uiso 1.00 1 c R
H(11) H 0.6324 0.0732 0.3962 0.048 Uiso 1.00 1 c R
H(12) H 0.6260 -0.0795 0.5570 0.057 Uiso 1.00 1 c R
H(13) H 0.6051 -0.0578 0.7145 0.053 Uiso 1.00 1 c R
H(14) H 0.6002 0.1143 0.7119 0.040 Uiso 1.00 1 c R
H(15) H 0.8032 0.2870 0.1250 0.030 Uiso 1.00 1 c R
H(16) H 0.8455 0.0928 0.2132 0.037 Uiso 1.00 1 c R
H(17) H 1.0249 -0.0015 0.2772 0.042 Uiso 1.00 1 c R
H(18) H 1.1601 0.0994 0.2565 0.037 Uiso 1.00 1 c R
H(19) H 1.2293 0.2692 0.1783 0.030 Uiso 1.00 1 c R
H(20) H 1.2651 0.5040 0.0311 0.031 Uiso 1.00 1 c R
H(21) H 1.3019 0.4207 0.1455 0.031 Uiso 1.00 1 c R
H(22) H 1.1819 0.5387 0.2243 0.031 Uiso 1.00 1 c R
H(23) H 1.2405 0.6221 0.1124 0.031 Uiso 1.00 1 c R
H(24) H 1.0763 0.7644 0.1122 0.031 Uiso 1.00 1 c R
H(25) H 0.9364 0.9311 0.0824 0.044 Uiso 1.00 1 c R
H(26) H 0.7557 1.0462 0.0366 0.051 Uiso 1.00 1 c R
H(27) H 0.6261 0.9797 -0.0050 0.046 Uiso 1.00 1 c R
H(28) H 0.6714 0.7978 0.0073 0.035 Uiso 1.00 1 c R
H(29) H 1.0024 0.5518 0.3301 0.030 Uiso 1.00 1 c R
H(30) H 0.9144 0.4303 0.5419 0.027 Uiso 1.00 1 c R
H(31) H -0.0461 0.9140 0.4905 0.119 Uiso 1.00 1 c R
H(32) H 0.0700 0.8675 0.5447 0.119 Uiso 1.00 1 c R
H(33) H -0.0248 0.7913 0.5827 0.119 Uiso 1.00 1 c R
H(34) H 0.2638 0.7157 0.3135 0.094 Uiso 1.00 1 c R
H(35) H 0.2332 0.8433 0.2322 0.094 Uiso 1.00 1 c R
H(36) H 0.2702 0.7455 0.1903 0.094 Uiso 1.00 1 c R

loop_
_atom_site_aniso_label
_atom_site_aniso_U_11
_atom_site_aniso_U_22
_atom_site_aniso_U_33
_atom_site_aniso_U_12
_atom_site_aniso_U_13
_atom_site_aniso_U_23
Mn(1) 0.0210(2) 0.0228(2) 0.0157(2) -0.00722(18) -0.00024(18) -0.00961(18)
Mn(2) 0.0166(2) 0.0232(2) 0.0182(2) -0.00344(18) -0.00290(17) -0.01049(19)
P(1) 0.0291(4) 0.0275(4) 0.0299(4) -0.0071(3) -0.0055(3) -0.0143(3)
F(1) 0.0408(12) 0.0457(13) 0.0351(12) 0.0008(10) 0.0008(10) -0.0144(10)
F(2) 0.0571(15) 0.0414(13) 0.0767(17) -0.0184(11) -0.0083(13) -0.0336(13)
F(3) 0.0403(13) 0.0531(14) 0.0711(16) 0.0102(11) -0.0285(12) -0.0331(13)
F(4) 0.087(2) 0.0506(15) 0.0575(16) -0.0211(15) 0.0345(15) -0.0308(13)
F(5) 0.0644(16) 0.0376(12) 0.0593(15) -0.0181(11) -0.0212(12) -0.0185(11)
F(6) 0.0809(19) 0.0444(13) 0.0430(13) 0.0090(12) -0.0358(13) -0.0195(11)
O(1) 0.0208(10) 0.0251(10) 0.0160(10) -0.0083(8) -0.0006(8) -0.0095(8)
O(2) 0.0286(11) 0.0239(11) 0.0234(11) -0.0072(9) -0.0020(9) -0.0093(9)
O(3) 0.0185(10) 0.0223(10) 0.0161(9) -0.0039(8) -0.0019(8) -0.0087(8)
O(4) 0.0202(10) 0.0256(11) 0.0246(11) -0.0025(8) -0.0035(8) -0.0126(9)
O(5) 0.0202(10) 0.0340(12) 0.0205(10) -0.0108(9) -0.0008(8) -0.0107(9)
O(6) 0.0261(11) 0.0361(12) 0.0160(10) -0.0104(9) 0.0001(8) -0.0125(9)
O(7) 0.086(2) 0.0511(19) 0.0504(18) 0.0100(17) -0.0242(17) -0.0249(15)
O(8) 0.085(2) 0.088(2) 0.059(2) -0.025(2) -0.0202(19) -0.032(2)
N(1) 0.0214(12) 0.0284(13) 0.0162(12) -0.0063(10) 0.0003(10) -0.0103(10)
N(2) 0.0200(12) 0.0337(15) 0.0235(13) -0.0073(11) 0.0008(10) -0.0163(11)
N(3) 0.0172(12) 0.0315(14) 0.0205(12) -0.0042(10) -0.0039(10) -0.0123(11)
N(4) 0.0198(12) 0.0294(13) 0.0178(12) -0.0088(10) 0.0011(10) -0.0115(10)
C(1) 0.0197(14) 0.0244(15) 0.0256(15) -0.0037(12) 0.0000(12) -0.0148(13)
C(2) 0.0296(17) 0.0300(17) 0.0281(17) -0.0081(13) -0.0033(13) -0.0153(14)
C(3) 0.041(2) 0.041(2) 0.039(2) -0.0144(17) -0.0060(16) -0.0253(17)
C(4) 0.046(2) 0.038(2) 0.050(2) -0.0214(18) -0.0009(18) -0.0240(18)
C(5) 0.0369(19) 0.0315(18) 0.0352(19) -0.0144(15) 0.0001(15) -0.0148(15)
C(6) 0.0259(15) 0.0271(16) 0.0231(15) -0.0081(13) -0.0005(12) -0.0134(13)
C(7) 0.0234(15) 0.0261(16) 0.0204(15) -0.0063(12) 0.0012(12) -0.0080(12)
C(8) 0.0288(16) 0.0338(17) 0.0171(14) -0.0081(13) -0.0049(12) -0.0098(13)
C(9) 0.0291(16) 0.0380(18) 0.0179(15) -0.0099(14) -0.0003(12) -0.0160(13)
C(10) 0.0223(15) 0.0360(18) 0.0329(17) -0.0069(13) -0.0001(13) -0.0238(15)
C(11) 0.0251(16) 0.0280(17) 0.0377(19) -0.0081(13) -0.0003(14) -0.0174(15)
C(12) 0.044(2) 0.0323(19) 0.051(2) -0.0091(16) -0.0075(18) -0.0230(18)
C(13) 0.051(2) 0.0293(19) 0.070(2) -0.0105(18) -0.014(2) -0.022(2)
C(14) 0.039(2) 0.0274(19) 0.057(2) -0.0119(16) -0.0112(19) -0.0046(17)
C(15) 0.0308(18) 0.0302(18) 0.0350(19) -0.0101(14) -0.0037(15) -0.0086(15)
C(16) 0.0191(14) 0.0252(16) 0.0330(17) -0.0073(12) -0.0019(13) -0.0107(13)
C(17) 0.0217(14) 0.0237(14) 0.0159(13) -0.0006(11) -0.0008(11) -0.0118(11)
C(18) 0.0229(15) 0.0285(16) 0.0223(15) -0.0049(12) -0.0005(12) -0.0111(13)
C(19) 0.0323(18) 0.0266(16) 0.0320(18) -0.0121(14) -0.0008(14) -0.0100(14)
C(20) 0.042(2) 0.0237(16) 0.0321(18) -0.0074(15) -0.0056(16) -0.0042(14)
C(21) 0.0289(17) 0.0318(18) 0.0289(17) -0.0021(14) -0.0077(14) -0.0099(14)
C(22) 0.0204(14) 0.0258(15) 0.0195(14) -0.0035(12) -0.0015(12) -0.0092(12)
C(23) 0.0223(15) 0.0292(16) 0.0226(15) -0.0005(12) -0.0069(12) -0.0099(13)
C(24) 0.0191(14) 0.0337(17) 0.0257(16) -0.0069(13) -0.0035(12) -0.0117(13)
C(25) 0.0205(15) 0.0359(18) 0.0267(16) -0.0091(13) -0.0046(12) -0.0139(14)
C(26) 0.0286(16) 0.0333(17) 0.0228(15) -0.0122(14) 0.0004(13) -0.0161(13)
C(27) 0.0301(17) 0.0262(16) 0.0240(16) -0.0058(13) -0.0003(13) -0.0121(13)
C(28) 0.041(2) 0.0324(19) 0.039(2) -0.0099(16) 0.0007(16) -0.0195(16)
C(29) 0.048(2) 0.0270(18) 0.049(2) -0.0047(16) -0.0014(19) -0.0176(17)
C(30) 0.0343(19) 0.0306(18) 0.039(2) 0.0008(15) -0.0014(16) -0.0111(16)
C(31) 0.0267(16) 0.0290(17) 0.0254(16) -0.0026(13) -0.0006(13) -0.0096(13)
C(32) 0.0252(15) 0.0250(15) 0.0183(14) -0.0049(12) 0.0019(12) -0.0098(12)
C(33) 0.0191(14) 0.0264(15) 0.0212(15) -0.0020(12) -0.0041(12) -0.0115(12)
C(34) 0.0227(15) 0.0350(17) 0.0213(15) -0.0129(13) 0.0014(12) -0.0127(13)
C(35) 0.0195(14) 0.0286(16) 0.0204(14) -0.0069(12) -0.0005(12) -0.0102(12)
C(36) 0.143(6) 0.079(4) 0.059(3) 0.044(4) -0.043(3) -0.041(3)
C(37) 0.070(3) 0.132(5) 0.068(3) -0.030(3) -0.008(2) -0.066(3)

loop_
_atom_type_symbol
_atom_type_description
_atom_type_scat_dispersion_real
_atom_type_scat_dispersion_imag
_atom_type_scat_source
C C 0.003 0.002
;
International Tables for Crystallography
(1992, Vol. C, Tables 4.2.6.8 and 6.1.1.4)
;
H H 0.000 0.000
;
International Tables for Crystallography
(1992, Vol. C, Table 6.1.1.4)
;
F F 0.017 0.010
;
International Tables for Crystallography
(1992, Vol. C, Tables 4.2.6.8 and 6.1.1.4)
;
Mn Mn 0.337 0.728
;
International Tables for Crystallography
(1992, Vol. C, Tables 4.2.6.8 and 6.1.1.4)
;
N N 0.006 0.003
;
International Tables for Crystallography
(1992, Vol. C, Tables 4.2.6.8 and 6.1.1.4)
;
O O 0.011 0.006
;
International Tables for Crystallography
(1992, Vol. C, Tables 4.2.6.8 and 6.1.1.4)
;
P P 0.102 0.094
;
International Tables for Crystallography
(1992, Vol. C, Tables 4.2.6.8 and 6.1.1.4)
;

loop_
_geom_angle_atom_site_label_1
_geom_angle_atom_site_label_2
_geom_angle_atom_site_label_3
_geom_angle
_geom_angle_publ_flag
_geom_angle_site_symmetry_1
_geom_angle_site_symmetry_3
O(1) Mn(1) O(2) 95.59(10) yes . .
O(1) Mn(1) O(5) 91.02(10) yes . .
O(1) Mn(1) N(1) 88.88(11) yes . .
O(1) Mn(1) N(2) 168.28(9) yes . .
O(2) Mn(1) O(5) 91.62(9) yes . .
O(2) Mn(1) N(1) 173.07(14) yes . .
O(2) Mn(1) N(2) 92.89(11) yes . .
O(5) Mn(1) N(1) 93.61(9) yes . .
O(5) Mn(1) N(2) 96.83(11) yes . .
N(1) Mn(1) N(2) 81.97(12) yes . .
O(3) Mn(2) O(4) 96.37(11) yes . .
O(3) Mn(2) O(6) 89.23(10) yes . .
O(3) Mn(2) N(3) 89.12(12) yes . .
O(3) Mn(2) N(4) 167.84(9) yes . .
O(4) Mn(2) O(6) 91.27(8) yes . .
O(4) Mn(2) N(3) 171.34(10) yes . .
O(4) Mn(2) N(4) 92.07(11) yes . .
O(6) Mn(2) N(3) 95.50(8) yes . .
O(6) Mn(2) N(4) 99.35(11) yes . .
N(3) Mn(2) N(4) 81.54(12) yes . .
F(1) P(1) F(2) 88.48(15) yes . .
F(1) P(1) F(3) 88.43(12) yes . .
F(1) P(1) F(4) 179.5(2) yes . .
F(1) P(1) F(5) 90.27(14) yes . .
F(1) P(1) F(6) 89.29(12) yes . .
F(2) P(1) F(3) 90.21(16) yes . .
F(2) P(1) F(4) 91.00(17) yes . .
F(2) P(1) F(5) 178.64(15) yes . .
F(2) P(1) F(6) 89.89(15) yes . .
F(3) P(1) F(4) 91.54(14) yes . .
F(3) P(1) F(5) 89.21(15) yes . .
F(3) P(1) F(6) 177.71(13) yes . .
F(4) P(1) F(5) 90.25(17) yes . .
F(4) P(1) F(6) 90.74(14) yes . .
F(5) P(1) F(6) 90.63(16) yes . .
Mn(1) O(1) C(1) 120.81(19) yes . .
Mn(1) O(2) C(16) 129.3(2) yes . .
Mn(2) O(3) C(17) 122.7(2) yes . .
Mn(2) O(4) C(32) 129.4(2) yes . .
Mn(1) O(5) C(33) 129.79(18) yes . .
Mn(2) O(6) C(33) 148.8(2) yes . .
Mn(1) N(1) C(7) 125.2(2) yes . .
Mn(1) N(1) C(8) 112.8(2) yes . .
C(7) N(1) C(8) 122.0(2) yes . .
Mn(1) N(2) C(9) 114.4(2) yes . .
Mn(1) N(2) C(10) 125.3(2) yes . .
C(9) N(2) C(10) 120.2(3) yes . .
Mn(2) N(3) C(23) 125.0(2) yes . .
Mn(2) N(3) C(24) 112.52(19) yes . .
C(23) N(3) C(24) 122.3(2) yes . .
Mn(2) N(4) C(25) 114.8(2) yes . .
Mn(2) N(4) C(26) 125.9(2) yes . .
C(25) N(4) C(26) 119.3(3) yes . .
O(1) C(1) C(2) 119.0(2) yes . .
O(1) C(1) C(6) 122.6(3) yes . .
C(2) C(1) C(6) 118.4(3) yes . .
C(1) C(2) C(3) 120.6(3) yes . .
C(2) C(3) C(4) 121.3(4) yes . .
C(3) C(4) C(5) 118.6(4) yes . .
C(4) C(5) C(6) 121.3(3) yes . .
C(1) C(6) C(5) 119.7(3) yes . .
C(1) C(6) C(7) 121.9(3) yes . .
C(5) C(6) C(7) 118.3(2) yes . .
N(1) C(7) C(6) 123.9(2) yes . .
N(1) C(8) C(9) 106.3(2) yes . .
N(2) C(9) C(8) 108.0(2) yes . .
N(2) C(10) C(11) 125.7(4) yes . .
C(10) C(11) C(12) 117.8(4) yes . .
C(10) C(11) C(16) 123.3(3) yes . .
C(12) C(11) C(16) 118.9(3) yes . .
C(11) C(12) C(13) 121.2(4) yes . .
C(12) C(13) C(14) 119.7(4) yes . .
C(13) C(14) C(15) 121.2(3) yes . .
C(14) C(15) C(16) 120.0(4) yes . .
O(2) C(16) C(11) 123.5(2) yes . .
O(2) C(16) C(15) 117.6(3) yes . .
C(11) C(16) C(15) 118.9(3) yes . .
O(3) C(17) C(18) 118.7(2) yes . .
O(3) C(17) C(22) 122.3(3) yes . .
C(18) C(17) C(22) 118.9(2) yes . .
C(17) C(18) C(19) 120.4(3) yes . .
C(18) C(19) C(20) 120.8(4) yes . .
C(19) C(20) C(21) 119.4(3) yes . .
C(20) C(21) C(22) 121.0(3) yes . .
C(17) C(22) C(21) 119.4(3) yes . .
C(17) C(22) C(23) 121.9(2) yes . .
C(21) C(22) C(23) 118.4(2) yes . .
N(3) C(23) C(22) 125.0(2) yes . .
N(3) C(24) C(25) 107.0(2) yes . .
N(4) C(25) C(24) 107.7(3) yes . .
N(4) C(26) C(27) 125.6(4) yes . .
C(26) C(27) C(28) 117.2(4) yes . .
C(26) C(27) C(32) 123.1(3) yes . .
C(28) C(27) C(32) 119.7(3) yes . .
C(27) C(28) C(29) 121.2(4) yes . .
C(28) C(29) C(30) 119.0(4) yes . .
C(29) C(30) C(31) 121.4(3) yes . .
C(30) C(31) C(32) 120.5(4) yes . .
O(4) C(32) C(27) 123.8(2) yes . .
O(4) C(32) C(31) 118.0(3) yes . .
C(27) C(32) C(31) 118.2(3) yes . .
O(5) C(33) O(6) 123.2(3) yes . .
O(5) C(33) C(34) 117.5(3) yes . .
O(6) C(33) C(34) 119.3(2) yes . .
C(33) C(34) C(35) 122.8(2) yes . .
C(34) C(35) C(35) 123.1(2) yes . 2_766
C(1) C(2) H(1) 119.6 no . .
C(3) C(2) H(1) 119.7 no . .
C(2) C(3) H(2) 119.3 no . .
C(4) C(3) H(2) 119.4 no . .
C(3) C(4) H(3) 120.7 no . .
C(5) C(4) H(3) 120.7 no . .
C(4) C(5) H(4) 119.4 no . .
C(6) C(5) H(4) 119.4 no . .
N(1) C(7) H(5) 118.0 no . .
C(6) C(7) H(5) 118.0 no . .
N(1) C(8) H(6) 110.5 no . .
N(1) C(8) H(7) 110.4 no . .
C(9) C(8) H(6) 110.5 no . .
C(9) C(8) H(7) 110.5 no . .
H(6) C(8) H(7) 108.7 no . .
N(2) C(9) H(8) 110.1 no . .
N(2) C(9) H(9) 110.1 no . .
C(8) C(9) H(8) 110.1 no . .
C(8) C(9) H(9) 110.0 no . .
H(8) C(9) H(9) 108.5 no . .
N(2) C(10) H(10) 117.2 no . .
C(11) C(10) H(10) 117.1 no . .
C(11) C(12) H(11) 119.4 no . .
C(13) C(12) H(11) 119.4 no . .
C(12) C(13) H(12) 120.1 no . .
C(14) C(13) H(12) 120.2 no . .
C(13) C(14) H(13) 119.5 no . .
C(15) C(14) H(13) 119.3 no . .
C(14) C(15) H(14) 120.0 no . .
C(16) C(15) H(14) 119.9 no . .
C(17) C(18) H(15) 119.8 no . .
C(19) C(18) H(15) 119.7 no . .
C(18) C(19) H(16) 119.6 no . .
C(20) C(19) H(16) 119.6 no . .
C(19) C(20) H(17) 120.4 no . .
C(21) C(20) H(17) 120.2 no . .
C(20) C(21) H(18) 119.5 no . .
C(22) C(21) H(18) 119.5 no . .
N(3) C(23) H(19) 117.5 no . .
C(22) C(23) H(19) 117.5 no . .
N(3) C(24) H(20) 110.3 no . .
N(3) C(24) H(21) 110.4 no . .
C(25) C(24) H(20) 110.3 no . .
C(25) C(24) H(21) 110.4 no . .
H(20) C(24) H(21) 108.5 no . .
N(4) C(25) H(22) 110.1 no . .
N(4) C(25) H(23) 110.2 no . .
C(24) C(25) H(22) 110.1 no . .
C(24) C(25) H(23) 110.2 no . .
H(22) C(25) H(23) 108.5 no . .
N(4) C(26) H(24) 117.3 no . .
C(27) C(26) H(24) 117.1 no . .
C(27) C(28) H(25) 119.4 no . .
C(29) C(28) H(25) 119.4 no . .
C(28) C(29) H(26) 120.5 no . .
C(30) C(29) H(26) 120.6 no . .
C(29) C(30) H(27) 119.3 no . .
C(31) C(30) H(27) 119.3 no . .
C(30) C(31) H(28) 119.7 no . .
C(32) C(31) H(28) 119.7 no . .
C(33) C(34) H(29) 118.5 no . .
C(35) C(34) H(29) 118.6 no . .
C(34) C(35) H(30) 118.5 no . .
C(35) C(35) H(30) 118.4 no 2_766 .
O(7) C(36) H(31) 109.6 no . .
O(7) C(36) H(32) 109.7 no . .
O(7) C(36) H(33) 109.6 no . .
H(31) C(36) H(32) 109.3 no . .
H(31) C(36) H(33) 109.2 no . .
H(32) C(36) H(33) 109.4 no . .
O(8) C(37) H(34) 109.4 no . .
O(8) C(37) H(35) 109.7 no . .
O(8) C(37) H(36) 109.3 no . .
H(34) C(37) H(35) 109.6 no . .
H(34) C(37) H(36) 109.3 no . .
H(35) C(37) H(36) 109.6 no . .

loop_
_geom_bond_atom_site_label_1
_geom_bond_atom_site_label_2
_geom_bond_distance
_geom_bond_publ_flag
_geom_bond_site_symmetry_2
Mn(1) O(1) 1.930(2) yes .
Mn(1) O(2) 1.8632(19) yes .
Mn(1) O(5) 2.127(2) yes .
Mn(1) N(1) 1.991(2) yes .
Mn(1) N(2) 1.983(3) yes .
Mn(2) O(3) 1.925(2) yes .
Mn(2) O(4) 1.8866(19) yes .
Mn(2) O(6) 2.1151(19) yes .
Mn(2) N(3) 1.990(2) yes .
Mn(2) N(4) 1.987(3) yes .
P(1) F(1) 1.611(2) yes .
P(1) F(2) 1.593(3) yes .
P(1) F(3) 1.593(2) yes .
P(1) F(4) 1.577(2) yes .
P(1) F(5) 1.584(3) yes .
P(1) F(6) 1.600(2) yes .
O(1) C(1) 1.354(4) yes .
O(2) C(16) 1.328(5) yes .
O(3) C(17) 1.353(3) yes .
O(4) C(32) 1.325(4) yes .
O(5) C(33) 1.270(3) yes .
O(6) C(33) 1.251(4) yes .
O(7) C(36) 1.355(8) yes .
O(8) C(37) 1.402(8) yes .
N(1) C(7) 1.271(5) yes .
N(1) C(8) 1.474(5) yes .
N(2) C(9) 1.474(3) yes .
N(2) C(10) 1.291(5) yes .
N(3) C(23) 1.283(4) yes .
N(3) C(24) 1.478(5) yes .
N(4) C(25) 1.479(4) yes .
N(4) C(26) 1.294(4) yes .
C(1) C(2) 1.401(6) yes .
C(1) C(6) 1.410(3) yes .
C(2) C(3) 1.377(6) yes .
C(3) C(4) 1.396(4) yes .
C(4) C(5) 1.380(7) yes .
C(5) C(6) 1.400(6) yes .
C(6) C(7) 1.458(6) yes .
C(8) C(9) 1.528(5) yes .
C(10) C(11) 1.427(4) yes .
C(11) C(12) 1.414(6) yes .
C(11) C(16) 1.421(6) yes .
C(12) C(13) 1.368(5) yes .
C(13) C(14) 1.389(8) yes .
C(14) C(15) 1.386(6) yes .
C(15) C(16) 1.409(4) yes .
C(17) C(18) 1.395(5) yes .
C(17) C(22) 1.413(4) yes .
C(18) C(19) 1.393(4) yes .
C(19) C(20) 1.389(5) yes .
C(20) C(21) 1.376(6) yes .
C(21) C(22) 1.408(4) yes .
C(22) C(23) 1.442(5) yes .
C(24) C(25) 1.508(5) yes .
C(26) C(27) 1.431(4) yes .
C(27) C(28) 1.411(5) yes .
C(27) C(32) 1.414(6) yes .
C(28) C(29) 1.372(5) yes .
C(29) C(30) 1.393(7) yes .
C(30) C(31) 1.382(6) yes .
C(31) C(32) 1.408(4) yes .
C(33) C(34) 1.484(6) yes .
C(34) C(35) 1.332(5) yes .
C(35) C(35) 1.444(6) yes 2_766
C(2) H(1) 0.950 no .
C(3) H(2) 0.950 no .
C(4) H(3) 0.950 no .
C(5) H(4) 0.950 no .
C(7) H(5) 0.950 no .
C(8) H(6) 0.989 no .
C(8) H(7) 0.990 no .
C(9) H(8) 0.989 no .
C(9) H(9) 0.990 no .
C(10) H(10) 0.950 no .
C(12) H(11) 0.949 no .
C(13) H(12) 0.950 no .
C(14) H(13) 0.949 no .
C(15) H(14) 0.951 no .
C(18) H(15) 0.949 no .
C(19) H(16) 0.950 no .
C(20) H(17) 0.950 no .
C(21) H(18) 0.950 no .
C(23) H(19) 0.950 no .
C(24) H(20) 0.990 no .
C(24) H(21) 0.989 no .
C(25) H(22) 0.991 no .
C(25) H(23) 0.989 no .
C(26) H(24) 0.950 no .
C(28) H(25) 0.950 no .
C(29) H(26) 0.950 no .
C(30) H(27) 0.951 no .
C(31) H(28) 0.950 no .
C(34) H(29) 0.950 no .
C(35) H(30) 0.950 no .
C(36) H(31) 0.981 no .
C(36) H(32) 0.980 no .
C(36) H(33) 0.981 no .
C(37) H(34) 0.981 no .
C(37) H(35) 0.977 no .
C(37) H(36) 0.982 no .

loop_
_geom_contact_atom_site_label_1
_geom_contact_atom_site_label_2
_geom_contact_distance
_geom_contact_site_symmetry_2
Mn(1) Mn(1) 3.2833(6) 2_666
Mn(1) O(1) 2.345(2) 2_666
Mn(1) O(6) 3.586(2) .
Mn(1) C(1) 2.870(4) .
Mn(1) C(1) 3.197(3) 2_666
Mn(1) C(6) 3.261(4) .
Mn(1) C(7) 2.915(3) .
Mn(1) C(8) 2.900(2) .
Mn(1) C(9) 2.918(3) .
Mn(1) C(10) 2.926(4) .
Mn(1) C(11) 3.302(4) .
Mn(1) C(16) 2.893(3) .
Mn(1) C(33) 3.098(3) .
Mn(2) Mn(2) 3.3087(7) 2_765
Mn(2) O(3) 2.388(2) 2_765
Mn(2) C(17) 2.889(3) .
Mn(2) C(17) 3.178(2) 2_765
Mn(2) C(22) 3.285(3) .
Mn(2) C(23) 2.922(2) .
Mn(2) C(24) 2.897(3) .
Mn(2) C(25) 2.932(4) .
Mn(2) C(26) 2.938(4) .
Mn(2) C(27) 3.321(3) .
Mn(2) C(32) 2.913(2) .
Mn(2) C(33) 3.251(3) .
F(1) F(2) 2.236(3) .
F(1) F(3) 2.234(3) .
F(1) F(4) 3.189(3) .
F(1) F(5) 2.265(4) .
F(1) F(6) 2.257(3) .
F(1) C(14) 3.365(4) 2_756
F(1) C(23) 3.470(4) .
F(1) C(24) 3.310(3) .
F(2) F(1) 2.236(3) .
F(2) F(3) 2.257(3) .
F(2) F(4) 2.261(4) .
F(2) F(5) 3.177(4) .
F(2) F(6) 2.256(5) .
F(2) C(9) 3.318(6) 1_655
F(2) C(18) 3.598(4) 1_655
F(2) C(24) 3.465(3) 2_865
F(3) F(1) 2.234(3) .
F(3) F(2) 2.257(3) .
F(3) F(4) 2.271(3) .
F(3) F(5) 2.231(4) .
F(3) F(6) 3.192(3) .
F(3) C(18) 3.361(5) 1_655
F(3) C(19) 3.246(5) 1_655
F(3) C(29) 3.562(5) 1_645
F(4) F(1) 3.189(3) .
F(4) F(2) 2.261(4) .
F(4) F(3) 2.271(3) .
F(4) F(5) 2.240(3) .
F(4) F(6) 2.261(3) .
F(4) C(25) 3.370(4) 2_865
F(4) C(29) 3.387(4) 1_645
F(4) C(37) 3.364(7) 2_765
F(5) F(1) 2.265(4) .
F(5) F(2) 3.177(4) .
F(5) F(3) 2.231(4) .
F(5) F(4) 2.240(3) .
F(5) F(6) 2.264(3) .
F(5) C(14) 3.383(4) 2_756
F(5) C(29) 3.507(4) 1_645
F(5) C(30) 3.526(4) 1_645
F(5) C(31) 3.457(5) 2_765
F(6) F(1) 2.257(3) .
F(6) F(2) 2.256(5) .
F(6) F(3) 3.192(3) .
F(6) F(4) 2.261(3) .
F(6) F(5) 2.264(3) .
F(6) C(8) 3.151(4) 2_765
F(6) C(9) 3.449(3) 2_765
F(6) C(23) 3.599(4) .
F(6) C(24) 3.094(4) .
O(1) Mn(1) 2.345(2) 2_666
O(1) O(1) 2.770(3) 2_666
O(1) O(2) 2.810(3) .
O(1) O(2) 2.975(2) 2_666
O(1) O(5) 2.898(2) .
O(1) N(1) 2.746(3) .
O(1) N(1) 2.978(3) 2_666
O(1) N(2) 3.122(3) 2_666
O(1) C(2) 2.374(5) .
O(1) C(6) 2.424(3) .
O(1) C(7) 2.910(3) .
O(1) C(8) 3.354(3) 2_666
O(2) O(1) 2.810(3) .
O(2) O(1) 2.975(2) 2_666
O(2) O(5) 2.867(3) .
O(2) N(1) 3.268(3) 2_666
O(2) N(2) 2.789(3) .
O(2) C(1) 3.150(3) 2_666
O(2) C(6) 3.213(4) 2_666
O(2) C(7) 3.121(3) 2_666
O(2) C(10) 2.937(5) .
O(2) C(11) 2.422(5) .
O(2) C(15) 2.342(4) .
O(2) C(37) 3.498(7) 2_666
O(3) Mn(2) 2.388(2) 2_765
O(3) O(3) 2.805(2) 2_765
O(3) O(4) 2.841(3) .
O(3) O(4) 3.006(2) 2_765
O(3) O(6) 2.841(3) .
O(3) N(3) 2.747(4) .
O(3) N(3) 2.993(3) 2_765
O(3) N(4) 3.137(4) 2_765
O(3) C(18) 2.365(4) .
O(3) C(22) 2.423(3) .
O(3) C(23) 2.900(3) .
O(3) C(24) 3.334(4) 2_765
O(4) O(3) 2.841(3) .
O(4) O(3) 3.006(2) 2_765
O(4) O(6) 2.865(2) .
O(4) N(3) 3.287(4) 2_765
O(4) N(4) 2.789(4) .
O(4) C(17) 3.093(3) 2_765
O(4) C(22) 3.109(3) 2_765
O(4) C(23) 3.073(4) 2_765
O(4) C(26) 2.936(5) .
O(4) C(27) 2.417(5) .
O(4) C(31) 2.343(3) .
O(5) O(1) 2.898(2) .
O(5) O(2) 2.867(3) .
O(5) O(6) 2.218(2) .
O(5) O(7) 2.790(3) 2_666
O(5) N(1) 3.003(3) .
O(5) N(2) 3.076(4) .
O(5) C(1) 3.130(4) .
O(5) C(6) 3.378(4) .
O(5) C(7) 3.431(3) .
O(5) C(34) 2.357(4) .
O(5) C(35) 2.803(5) .
O(5) C(36) 3.361(6) 2_666
O(6) Mn(1) 3.586(2) .
O(6) O(3) 2.841(3) .
O(6) O(4) 2.865(2) .
O(6) O(5) 2.218(2) .
O(6) N(1) 3.310(3) .
O(6) N(2) 3.536(3) .
O(6) N(3) 3.040(3) .
O(6) N(4) 3.128(3) .
O(6) C(7) 3.576(3) .
O(6) C(9) 3.369(4) .
O(6) C(17) 3.152(4) .
O(6) C(22) 3.462(4) .
O(6) C(23) 3.492(3) .
O(6) C(34) 2.363(5) .
O(6) C(35) 3.574(5) .
O(7) O(5) 2.790(3) 2_666
O(7) O(8) 2.751(6) .
O(7) C(20) 3.580(4) 1_465
O(7) C(33) 3.385(3) 2_666
O(7) C(37) 3.076(7) .
O(8) O(7) 2.751(6) .
O(8) C(25) 3.569(6) 1_455
O(8) C(26) 3.064(7) 1_455
N(1) O(1) 2.746(3) .
N(1) O(1) 2.978(3) 2_666
N(1) O(2) 3.268(3) 2_666
N(1) O(5) 3.003(3) .
N(1) O(6) 3.310(3) .
N(1) N(2) 2.606(4) .
N(1) C(1) 2.937(5) .
N(1) C(6) 2.411(6) .
N(1) C(9) 2.402(5) .
N(1) C(33) 3.240(3) .
N(2) O(1) 3.122(3) 2_666
N(2) O(2) 2.789(3) .
N(2) O(5) 3.076(4) .
N(2) O(6) 3.536(3) .
N(2) N(1) 2.606(4) .
N(2) C(1) 3.450(3) 2_666
N(2) C(2) 3.495(4) 2_666
N(2) C(8) 2.429(4) .
N(2) C(11) 2.419(4) .
N(2) C(16) 2.962(3) .
N(3) O(3) 2.747(4) .
N(3) O(3) 2.993(3) 2_765
N(3) O(4) 3.287(4) 2_765
N(3) O(6) 3.040(3) .
N(3) N(4) 2.597(4) .
N(3) C(17) 2.946(5) .
N(3) C(22) 2.418(5) .
N(3) C(25) 2.400(5) .
N(4) O(3) 3.137(4) 2_765
N(4) O(4) 2.789(4) .
N(4) O(6) 3.128(3) .
N(4) N(3) 2.597(4) .
N(4) C(17) 3.401(4) 2_765
N(4) C(18) 3.373(3) 2_765
N(4) C(24) 2.412(3) .
N(4) C(27) 2.424(3) .
N(4) C(32) 2.960(4) .
N(4) C(34) 3.484(3) .
C(1) Mn(1) 2.870(4) .
C(1) Mn(1) 3.197(3) 2_666
C(1) O(2) 3.150(3) 2_666
C(1) O(5) 3.130(4) .
C(1) N(1) 2.937(5) .
C(1) N(2) 3.450(3) 2_666
C(1) C(3) 2.414(7) .
C(1) C(4) 2.816(6) .
C(1) C(5) 2.430(4) .
C(1) C(7) 2.507(4) .
C(1) C(16) 3.488(4) 2_666
C(2) O(1) 2.374(5) .
C(2) N(2) 3.495(4) 2_666
C(2) C(4) 2.417(5) .
C(2) C(5) 2.772(4) .
C(2) C(6) 2.415(5) .
C(2) C(10) 3.547(4) 2_666
C(2) C(35) 3.528(4) .
C(3) C(1) 2.414(7) .
C(3) C(5) 2.386(5) .
C(3) C(6) 2.775(6) .
C(4) C(1) 2.816(6) .
C(4) C(2) 2.417(5) .
C(4) C(6) 2.422(7) .
C(5) C(1) 2.430(4) .
C(5) C(2) 2.772(4) .
C(5) C(3) 2.386(5) .
C(5) C(7) 2.454(7) .
C(6) Mn(1) 3.261(4) .
C(6) O(1) 2.424(3) .
C(6) O(2) 3.213(4) 2_666
C(6) O(5) 3.378(4) .
C(6) N(1) 2.411(6) .
C(6) C(2) 2.415(5) .
C(6) C(3) 2.775(6) .
C(6) C(4) 2.422(7) .
C(6) C(16) 3.393(4) 2_666
C(6) C(33) 3.402(4) .
C(6) C(34) 3.491(4) .
C(7) Mn(1) 2.915(3) .
C(7) O(1) 2.910(3) .
C(7) O(2) 3.121(3) 2_666
C(7) O(5) 3.431(3) .
C(7) O(6) 3.576(3) .
C(7) C(1) 2.507(4) .
C(7) C(5) 2.454(7) .
C(7) C(8) 2.403(6) .
C(7) C(9) 3.517(6) .
C(7) C(33) 3.387(3) .
C(8) Mn(1) 2.900(2) .
C(8) F(6) 3.151(4) 2_765
C(8) O(1) 3.354(3) 2_666
C(8) N(2) 2.429(4) .
C(8) C(7) 2.403(6) .
C(9) Mn(1) 2.918(3) .
C(9) F(2) 3.318(6) 1_455
C(9) F(6) 3.449(3) 2_765
C(9) O(6) 3.369(4) .
C(9) N(1) 2.402(5) .
C(9) C(7) 3.517(6) .
C(9) C(10) 2.399(4) .
C(10) Mn(1) 2.926(4) .
C(10) O(2) 2.937(5) .
C(10) C(2) 3.547(4) 2_666
C(10) C(9) 2.399(4) .
C(10) C(12) 2.433(5) .
C(10) C(16) 2.505(5) .
C(11) Mn(1) 3.302(4) .
C(11) O(2) 2.422(5) .
C(11) N(2) 2.419(4) .
C(11) C(13) 2.424(5) .
C(11) C(14) 2.789(4) .
C(11) C(15) 2.437(5) .
C(12) C(10) 2.433(5) .
C(12) C(13) 3.512(7) 2_656
C(12) C(14) 2.384(6) .
C(12) C(15) 2.785(7) .
C(12) C(16) 2.442(7) .
C(13) C(11) 2.424(5) .
C(13) C(12) 3.512(7) 2_656
C(13) C(13) 3.588(8) 2_656
C(13) C(15) 2.418(8) .
C(13) C(16) 2.811(6) .
C(14) F(1) 3.365(4) 2_756
C(14) F(5) 3.383(4) 2_756
C(14) C(11) 2.789(4) .
C(14) C(12) 2.384(6) .
C(14) C(16) 2.421(5) .
C(15) O(2) 2.342(4) .
C(15) C(11) 2.437(5) .
C(15) C(12) 2.785(7) .
C(15) C(13) 2.418(8) .
C(16) Mn(1) 2.893(3) .
C(16) N(2) 2.962(3) .
C(16) C(1) 3.488(4) 2_666
C(16) C(6) 3.393(4) 2_666
C(16) C(10) 2.505(5) .
C(16) C(12) 2.442(7) .
C(16) C(13) 2.811(6) .
C(16) C(14) 2.421(5) .
C(17) Mn(2) 2.889(3) .
C(17) Mn(2) 3.178(2) 2_765
C(17) O(4) 3.093(3) 2_765
C(17) O(6) 3.152(4) .
C(17) N(3) 2.946(5) .
C(17) N(4) 3.401(4) 2_765
C(17) C(19) 2.420(5) .
C(17) C(20) 2.812(4) .
C(17) C(21) 2.436(4) .
C(17) C(23) 2.496(5) .
C(17) C(32) 3.416(4) 2_765
C(18) F(2) 3.598(4) 1_455
C(18) F(3) 3.361(5) 1_455
C(18) O(3) 2.365(4) .
C(18) N(4) 3.373(3) 2_765
C(18) C(20) 2.420(4) .
C(18) C(21) 2.778(4) .
C(18) C(22) 2.418(5) .
C(18) C(26) 3.393(4) 2_765
C(19) F(3) 3.246(5) 1_455
C(19) C(17) 2.420(5) .
C(19) C(21) 2.387(6) .
C(19) C(22) 2.784(6) .
C(20) O(7) 3.580(4) 1_645
C(20) C(17) 2.812(4) .
C(20) C(18) 2.420(4) .
C(20) C(22) 2.424(5) .
C(21) C(17) 2.436(4) .
C(21) C(18) 2.778(4) .
C(21) C(19) 2.387(6) .
C(21) C(23) 2.448(5) .
C(21) C(36) 3.490(7) 2_666
C(22) Mn(2) 3.285(3) .
C(22) O(3) 2.423(3) .
C(22) O(4) 3.109(3) 2_765
C(22) O(6) 3.462(4) .
C(22) N(3) 2.418(5) .
C(22) C(18) 2.418(5) .
C(22) C(19) 2.784(6) .
C(22) C(20) 2.424(5) .
C(22) C(32) 3.275(4) 2_765
C(23) Mn(2) 2.922(2) .
C(23) F(1) 3.470(4) .
C(23) F(6) 3.599(4) .
C(23) O(3) 2.900(3) .
C(23) O(4) 3.073(4) 2_765
C(23) O(6) 3.492(3) .
C(23) C(17) 2.496(5) .
C(23) C(21) 2.448(5) .
C(23) C(24) 2.421(5) .
C(23) C(25) 3.541(6) .
C(23) C(32) 3.568(5) 2_765
C(24) Mn(2) 2.897(3) .
C(24) F(1) 3.310(3) .
C(24) F(2) 3.465(3) 2_865
C(24) F(6) 3.094(4) .
C(24) O(3) 3.334(4) 2_765
C(24) N(4) 2.412(3) .
C(24) C(23) 2.421(5) .
C(24) C(26) 3.589(4) .
C(25) Mn(2) 2.932(4) .
C(25) F(4) 3.370(4) 2_865
C(25) O(8) 3.569(6) 1_655
C(25) N(3) 2.400(5) .
C(25) C(23) 3.541(6) .
C(25) C(26) 2.395(4) .
C(26) Mn(2) 2.938(4) .
C(26) O(4) 2.936(5) .
C(26) O(8) 3.064(7) 1_655
C(26) C(18) 3.393(4) 2_765
C(26) C(24) 3.589(4) .
C(26) C(25) 2.395(4) .
C(26) C(28) 2.425(4) .
C(26) C(32) 2.502(5) .
C(27) Mn(2) 3.321(3) .
C(27) O(4) 2.417(5) .
C(27) N(4) 2.424(3) .
C(27) C(29) 2.424(4) .
C(27) C(30) 2.778(4) .
C(27) C(31) 2.420(5) .
C(28) C(26) 2.425(4) .
C(28) C(30) 2.382(6) .
C(28) C(31) 2.777(7) .
C(28) C(32) 2.442(6) .
C(29) F(3) 3.562(5) 1_465
C(29) F(4) 3.387(4) 1_465
C(29) F(5) 3.507(4) 1_465
C(29) C(27) 2.424(4) .
C(29) C(31) 2.419(7) .
C(29) C(32) 2.822(5) .
C(30) F(5) 3.526(4) 1_465
C(30) C(27) 2.778(4) .
C(30) C(28) 2.382(6) .
C(30) C(32) 2.422(4) .
C(31) F(5) 3.457(5) 2_765
C(31) O(4) 2.343(3) .
C(31) C(27) 2.420(5) .
C(31) C(28) 2.777(7) .
C(31) C(29) 2.419(7) .
C(32) Mn(2) 2.913(2) .
C(32) N(4) 2.960(4) .
C(32) C(17) 3.416(4) 2_765
C(32) C(22) 3.275(4) 2_765
C(32) C(23) 3.568(5) 2_765
C(32) C(26) 2.502(5) .
C(32) C(28) 2.442(6) .
C(32) C(29) 2.822(5) .
C(32) C(30) 2.422(4) .
C(33) Mn(1) 3.098(3) .
C(33) Mn(2) 3.251(3) .
C(33) O(7) 3.385(3) 2_666
C(33) N(1) 3.240(3) .
C(33) C(6) 3.402(4) .
C(33) C(7) 3.387(3) .
C(33) C(35) 2.474(6) .
C(34) O(5) 2.357(4) .
C(34) O(6) 2.363(5) .
C(34) N(4) 3.484(3) .
C(34) C(6) 3.491(4) .
C(34) C(35) 2.441(6) 2_766
C(35) O(5) 2.803(5) .
C(35) O(6) 3.574(5) .
C(35) C(2) 3.528(4) .
C(35) C(33) 2.474(6) .
C(35) C(34) 2.441(6) 2_766
C(36) O(5) 3.361(6) 2_666
C(36) C(21) 3.490(7) 2_666
C(37) F(4) 3.364(7) 2_765
C(37) O(2) 3.498(7) 2_666
C(37) O(7) 3.076(7) .
Mn(1) H(7) 3.219 .
Mn(1) H(9) 3.339 .
Mn(2) H(9) 3.345 .
Mn(2) H(20) 3.210 .
Mn(2) H(22) 3.363 .
Mn(2) H(29) 3.446 .
P(1) H(10) 3.468 1_655
P(1) H(13) 3.359 2_756
P(1) H(15) 3.539 1_655
P(1) H(21) 3.319 .
P(1) H(23) 3.504 2_865
P(1) H(26) 3.315 1_645
P(1) H(28) 3.550 2_765
F(1) H(2) 3.371 2_766
F(1) H(10) 3.011 1_655
F(1) H(12) 3.326 2_756
F(1) H(13) 2.551 2_756
F(1) H(19) 2.607 .
F(1) H(21) 2.393 .
F(2) H(8) 2.414 1_655
F(2) H(9) 3.516 1_655
F(2) H(10) 2.835 1_655
F(2) H(15) 2.667 1_655
F(2) H(20) 2.767 2_865
F(2) H(21) 3.200 .
F(2) H(23) 2.937 2_865
F(3) H(10) 2.700 1_655
F(3) H(11) 2.936 1_655
F(3) H(13) 3.320 2_756
F(3) H(15) 2.795 1_655
F(3) H(16) 2.555 1_655
F(3) H(26) 2.785 1_645
F(4) H(6) 3.544 2_765
F(4) H(7) 3.442 2_765
F(4) H(15) 3.475 1_655
F(4) H(23) 2.385 2_865
F(4) H(24) 3.307 2_865
F(4) H(26) 2.499 1_645
F(4) H(36) 2.420 2_765
F(5) H(13) 2.537 2_756
F(5) H(19) 3.379 .
F(5) H(26) 2.954 1_645
F(5) H(27) 2.991 1_645
F(5) H(27) 3.420 2_765
F(5) H(28) 2.634 2_765
F(6) H(6) 2.514 2_765
F(6) H(7) 3.216 2_765
F(6) H(8) 3.063 2_765
F(6) H(9) 3.565 2_765
F(6) H(19) 3.026 .
F(6) H(20) 2.747 .
F(6) H(21) 2.649 .
F(6) H(28) 2.729 2_765
O(1) H(1) 2.552 .
O(1) H(7) 2.931 2_666
O(1) H(34) 3.238 2_666
O(2) H(5) 3.499 2_666
O(2) H(14) 2.524 .
O(2) H(34) 2.663 2_666
O(2) H(35) 3.510 2_666
O(3) H(9) 2.690 .
O(3) H(15) 2.545 .
O(3) H(20) 2.887 2_765
O(4) H(5) 3.422 .
O(4) H(6) 2.981 .
O(4) H(9) 3.003 .
O(4) H(19) 3.449 2_765
O(4) H(28) 2.526 .
O(5) H(9) 3.574 .
O(5) H(29) 3.190 .
O(5) H(30) 2.497 .
O(5) H(32) 3.478 2_666
O(5) H(33) 3.185 2_666
O(5) H(34) 3.223 2_666
O(6) H(9) 2.659 .
O(6) H(29) 2.571 .
O(6) H(33) 3.346 2_666
O(7) H(3) 3.202 1_455
O(7) H(17) 2.708 1_465
O(7) H(30) 3.116 2_666
O(7) H(31) 1.921 .
O(7) H(32) 1.922 .
O(7) H(33) 1.921 .
O(7) H(34) 2.885 .
O(7) H(35) 3.047 .
O(8) H(17) 3.136 1_465
O(8) H(22) 3.214 1_455
O(8) H(23) 3.349 1_455
O(8) H(24) 2.366 1_455
O(8) H(25) 3.371 1_455
O(8) H(29) 3.170 1_455
O(8) H(30) 2.809 2_666
O(8) H(34) 1.960 .
O(8) H(35) 1.960 .
O(8) H(36) 1.959 .
N(1) H(5) 1.912 .
N(1) H(6) 2.042 .
N(1) H(7) 2.042 .
N(1) H(8) 3.252 .
N(1) H(9) 2.740 .
N(2) H(1) 3.262 2_666
N(2) H(6) 3.275 .
N(2) H(7) 2.772 .
N(2) H(8) 2.038 .
N(2) H(9) 2.038 .
N(2) H(10) 1.921 .
N(3) H(19) 1.917 .
N(3) H(20) 2.044 .
N(3) H(21) 2.044 .
N(3) H(22) 2.742 .
N(3) H(23) 3.251 .
N(4) H(15) 3.185 2_765
N(4) H(20) 2.756 .
N(4) H(21) 3.261 .
N(4) H(22) 2.044 .
N(4) H(23) 2.044 .
N(4) H(24) 1.924 .
N(4) H(29) 2.709 .
C(1) H(1) 2.045 .
C(1) H(2) 3.267 .
C(1) H(4) 3.285 .
C(1) H(5) 3.326 .
C(1) H(30) 3.339 .
C(2) H(2) 2.020 .
C(2) H(3) 3.273 .
C(2) H(7) 3.535 2_666
C(2) H(22) 3.147 2_766
C(2) H(30) 3.228 .
C(3) H(1) 2.024 .
C(3) H(3) 2.050 .
C(3) H(4) 3.246 .
C(3) H(12) 2.972 1_565
C(3) H(22) 3.427 2_766
C(4) H(1) 3.270 .
C(4) H(2) 2.038 .
C(4) H(4) 2.023 .
C(4) H(12) 2.932 1_565
C(5) H(2) 3.243 .
C(5) H(3) 2.036 .
C(5) H(5) 2.614 .
C(6) H(1) 3.275 .
C(6) H(3) 3.281 .
C(6) H(4) 2.041 .
C(6) H(5) 2.081 .
C(7) H(4) 2.598 .
C(7) H(6) 2.522 .
C(7) H(7) 2.931 .
C(7) H(14) 3.420 2_666
C(8) H(1) 3.547 2_666
C(8) H(5) 2.533 .
C(8) H(8) 2.086 .
C(8) H(9) 2.086 .
C(8) H(28) 3.437 .
C(9) H(1) 3.550 2_666
C(9) H(6) 2.090 .
C(9) H(7) 2.091 .
C(9) H(10) 2.504 .
C(9) H(15) 3.257 .
C(9) H(20) 3.369 2_765
C(10) H(1) 3.484 2_666
C(10) H(8) 2.545 .
C(10) H(9) 2.827 .
C(10) H(11) 2.583 .
C(10) H(15) 3.331 .
C(11) H(10) 2.043 .
C(11) H(11) 2.054 .
C(11) H(12) 3.282 .
C(11) H(14) 3.298 .
C(11) H(32) 3.543 2_666
C(12) H(10) 2.552 .
C(12) H(12) 2.020 .
C(12) H(12) 3.117 2_656
C(12) H(13) 3.237 .
C(13) H(3) 3.348 1_545
C(13) H(11) 2.011 .
C(13) H(11) 3.244 2_656
C(13) H(12) 3.400 2_656
C(13) H(13) 2.032 .
C(13) H(14) 3.273 .
C(14) H(11) 3.240 .
C(14) H(12) 2.039 .
C(14) H(14) 2.036 .
C(14) H(18) 3.065 2_756
C(15) H(5) 3.534 2_666
C(15) H(12) 3.272 .
C(15) H(13) 2.027 .
C(15) H(18) 3.391 2_756
C(15) H(34) 3.558 2_666
C(15) H(35) 3.287 2_666
C(16) H(10) 3.332 .
C(16) H(11) 3.298 .
C(16) H(13) 3.275 .
C(16) H(14) 2.056 .
C(16) H(34) 3.451 2_666
C(17) H(9) 3.121 .
C(17) H(15) 2.041 .
C(17) H(16) 3.274 .
C(17) H(18) 3.291 .
C(17) H(19) 3.316 .
C(18) H(9) 3.158 .
C(18) H(10) 3.102 .
C(18) H(16) 2.038 .
C(18) H(17) 3.277 .
C(18) H(20) 3.475 2_765
C(19) H(10) 3.414 .
C(19) H(15) 2.038 .
C(19) H(17) 2.042 .
C(19) H(18) 3.244 .
C(20) H(15) 3.272 .
C(20) H(16) 2.033 .
C(20) H(18) 2.020 .
C(20) H(31) 3.233 1_645
C(20) H(32) 3.270 2_666
C(20) H(35) 3.542 1_645
C(21) H(16) 3.243 .
C(21) H(17) 2.028 .
C(21) H(19) 2.587 .
C(21) H(32) 3.221 2_666
C(21) H(33) 3.065 2_666
C(22) H(15) 3.278 .
C(22) H(17) 3.282 .
C(22) H(18) 2.050 .
C(22) H(19) 2.060 .
C(22) H(33) 3.078 2_666
C(23) H(2) 3.530 2_766
C(23) H(18) 2.600 .
C(23) H(20) 2.928 .
C(23) H(21) 2.544 .
C(23) H(28) 3.356 2_765
C(23) H(33) 3.324 2_666
C(24) H(15) 3.487 2_765
C(24) H(19) 2.547 .
C(24) H(22) 2.070 .
C(24) H(23) 2.070 .
C(25) H(1) 3.281 2_766
C(25) H(15) 3.451 2_765
C(25) H(20) 2.071 .
C(25) H(21) 2.071 .
C(25) H(24) 2.494 .
C(25) H(29) 2.899 .
C(25) H(36) 3.240 1_655
C(26) H(15) 3.383 2_765
C(26) H(22) 2.825 .
C(26) H(23) 2.536 .
C(26) H(25) 2.569 .
C(26) H(29) 3.048 .
C(26) H(36) 3.589 1_655
C(27) H(4) 3.355 .
C(27) H(5) 3.598 .
C(27) H(24) 2.047 .
C(27) H(25) 2.052 .
C(27) H(26) 3.284 .
C(27) H(28) 3.282 .
C(28) H(4) 3.137 .
C(28) H(24) 2.541 .
C(28) H(25) 3.249 2_775
C(28) H(26) 2.027 .
C(28) H(27) 3.238 .
C(29) H(4) 3.353 .
C(29) H(25) 2.016 .
C(29) H(27) 2.035 .
C(29) H(28) 3.272 .
C(29) H(35) 3.569 2_675
C(30) H(5) 3.249 .
C(30) H(25) 3.241 .
C(30) H(26) 2.047 .
C(30) H(28) 2.028 .
C(30) H(35) 3.589 2_675
C(31) H(5) 2.826 .
C(31) H(6) 2.954 .
C(31) H(19) 3.498 2_765
C(31) H(26) 3.275 .
C(31) H(27) 2.025 .
C(32) H(5) 3.002 .
C(32) H(6) 3.265 .
C(32) H(24) 3.327 .
C(32) H(25) 3.297 .
C(32) H(27) 3.276 .
C(32) H(28) 2.052 .
C(33) H(9) 3.459 .
C(33) H(29) 2.110 .
C(33) H(30) 2.623 .
C(33) H(33) 3.126 2_666
C(34) H(22) 3.038 .
C(34) H(30) 1.971 .
C(34) H(30) 2.638 2_766
C(35) H(29) 1.972 .
C(35) H(29) 2.603 2_766
C(35) H(30) 2.072 2_766
C(36) H(3) 3.236 1_455
C(36) H(17) 3.142 1_465
C(36) H(18) 3.523 2_666
C(36) H(31) 3.338 2_576
C(36) H(32) 3.463 2_576
C(37) H(7) 3.295 .
C(37) H(14) 3.271 2_666
C(37) H(17) 3.461 1_465
C(37) H(22) 3.531 1_455
C(37) H(23) 3.316 1_455
C(37) H(24) 3.047 1_455
C(37) H(30) 3.445 2_666
H(1) O(1) 2.552 .
H(1) N(2) 3.262 2_666
H(1) C(1) 2.045 .
H(1) C(3) 2.024 .
H(1) C(4) 3.270 .
H(1) C(6) 3.275 .
H(1) C(8) 3.547 2_666
H(1) C(9) 3.550 2_666
H(1) C(10) 3.484 2_666
H(1) C(25) 3.281 2_766
H(1) H(2) 2.314 .
H(1) H(7) 2.818 2_666
H(1) H(8) 3.302 2_666
H(1) H(21) 3.115 2_766
H(1) H(22) 2.526 2_766
H(1) H(23) 3.399 2_766
H(1) H(30) 3.380 .
H(1) H(34) 3.476 2_666
H(2) F(1) 3.371 2_766
H(2) C(1) 3.267 .
H(2) C(2) 2.020 .
H(2) C(4) 2.038 .
H(2) C(5) 3.243 .
H(2) C(23) 3.530 2_766
H(2) H(1) 2.314 .
H(2) H(3) 2.347 .
H(2) H(12) 2.799 1_565
H(2) H(19) 3.234 2_766
H(2) H(21) 3.086 2_766
H(2) H(22) 3.068 2_766
H(2) H(33) 3.025 1_655
H(3) O(7) 3.202 1_655
H(3) C(2) 3.273 .
H(3) C(3) 2.050 .
H(3) C(5) 2.036 .
H(3) C(6) 3.281 .
H(3) C(13) 3.348 1_565
H(3) C(36) 3.236 1_655
H(3) H(2) 2.347 .
H(3) H(4) 2.331 .
H(3) H(11) 3.260 1_565
H(3) H(12) 2.743 1_565
H(3) H(31) 2.879 1_655
H(3) H(33) 3.134 1_655
H(4) C(1) 3.285 .
H(4) C(3) 3.246 .
H(4) C(4) 2.023 .
H(4) C(6) 2.041 .
H(4) C(7) 2.598 .
H(4) C(27) 3.355 .
H(4) C(28) 3.137 .
H(4) C(29) 3.353 .
H(4) H(3) 2.331 .
H(4) H(5) 2.412 .
H(4) H(25) 3.389 .
H(5) O(2) 3.499 2_666
H(5) O(4) 3.422 .
H(5) N(1) 1.912 .
H(5) C(1) 3.326 .
H(5) C(5) 2.614 .
H(5) C(6) 2.081 .
H(5) C(8) 2.533 .
H(5) C(15) 3.534 2_666
H(5) C(27) 3.598 .
H(5) C(30) 3.249 .
H(5) C(31) 2.826 .
H(5) C(32) 3.002 .
H(5) H(4) 2.412 .
H(5) H(6) 2.284 .
H(5) H(7) 3.040 .
H(5) H(14) 3.080 2_666
H(5) H(28) 3.012 .
H(6) F(4) 3.544 2_765
H(6) F(6) 2.514 2_765
H(6) O(4) 2.981 .
H(6) N(1) 2.042 .
H(6) N(2) 3.275 .
H(6) C(7) 2.522 .
H(6) C(9) 2.090 .
H(6) C(31) 2.954 .
H(6) C(32) 3.265 .
H(6) H(5) 2.284 .
H(6) H(7) 1.608 .
H(6) H(8) 2.498 .
H(6) H(9) 2.311 .
H(6) H(28) 2.456 .
H(7) Mn(1) 3.219 .
H(7) F(4) 3.442 2_765
H(7) F(6) 3.216 2_765
H(7) O(1) 2.931 2_666
H(7) N(1) 2.042 .
H(7) N(2) 2.772 .
H(7) C(2) 3.535 2_666
H(7) C(7) 2.931 .
H(7) C(9) 2.091 .
H(7) C(37) 3.295 .
H(7) H(1) 2.818 2_666
H(7) H(5) 3.040 .
H(7) H(6) 1.608 .
H(7) H(8) 2.316 .
H(7) H(9) 2.876 .
H(7) H(34) 2.891 .
H(7) H(36) 2.817 .
H(8) F(2) 2.414 1_455
H(8) F(6) 3.063 2_765
H(8) N(1) 3.252 .
H(8) N(2) 2.038 .
H(8) C(8) 2.086 .
H(8) C(10) 2.545 .
H(8) H(1) 3.302 2_666
H(8) H(6) 2.498 .
H(8) H(7) 2.316 .
H(8) H(9) 1.606 .
H(8) H(10) 2.319 .
H(8) H(15) 3.026 .
H(8) H(20) 2.932 2_765
H(9) Mn(1) 3.339 .
H(9) Mn(2) 3.345 .
H(9) F(2) 3.516 1_455
H(9) F(6) 3.565 2_765
H(9) O(3) 2.690 .
H(9) O(4) 3.003 .
H(9) O(5) 3.574 .
H(9) O(6) 2.659 .
H(9) N(1) 2.740 .
H(9) N(2) 2.038 .
H(9) C(8) 2.086 .
H(9) C(10) 2.827 .
H(9) C(17) 3.121 .
H(9) C(18) 3.158 .
H(9) C(33) 3.459 .
H(9) H(6) 2.311 .
H(9) H(7) 2.876 .
H(9) H(8) 1.606 .
H(9) H(10) 2.847 .
H(9) H(15) 2.781 .
H(9) H(20) 2.930 2_765
H(10) P(1) 3.468 1_455
H(10) F(1) 3.011 1_455
H(10) F(2) 2.835 1_455
H(10) F(3) 2.700 1_455
H(10) N(2) 1.921 .
H(10) C(9) 2.504 .
H(10) C(11) 2.043 .
H(10) C(12) 2.552 .
H(10) C(16) 3.332 .
H(10) C(18) 3.102 .
H(10) C(19) 3.414 .
H(10) H(8) 2.319 .
H(10) H(9) 2.847 .
H(10) H(11) 2.340 .
H(10) H(15) 2.683 .
H(10) H(16) 3.251 .
H(11) F(3) 2.936 1_455
H(11) C(10) 2.583 .
H(11) C(11) 2.054 .
H(11) C(13) 2.011 .
H(11) C(13) 3.244 2_656
H(11) C(14) 3.240 .
H(11) C(16) 3.298 .
H(11) H(3) 3.260 1_545
H(11) H(10) 2.340 .
H(11) H(12) 2.310 .
H(11) H(12) 2.970 2_656
H(11) H(16) 3.084 .
H(12) F(1) 3.326 2_756
H(12) C(3) 2.972 1_545
H(12) C(4) 2.932 1_545
H(12) C(11) 3.282 .
H(12) C(12) 2.020 .
H(12) C(12) 3.117 2_656
H(12) C(13) 3.400 2_656
H(12) C(14) 2.039 .
H(12) C(15) 3.272 .
H(12) H(2) 2.799 1_545
H(12) H(3) 2.743 1_545
H(12) H(11) 2.310 .
H(12) H(11) 2.970 2_656
H(12) H(12) 3.472 2_656
H(12) H(13) 2.334 .
H(13) P(1) 3.359 2_756
H(13) F(1) 2.551 2_756
H(13) F(3) 3.320 2_756
H(13) F(5) 2.537 2_756
H(13) C(12) 3.237 .
H(13) C(13) 2.032 .
H(13) C(15) 2.027 .
H(13) C(16) 3.275 .
H(13) H(12) 2.334 .
H(13) H(14) 2.327 .
H(13) H(18) 2.810 2_756
H(13) H(19) 2.976 2_756
H(14) O(2) 2.524 .
H(14) C(7) 3.420 2_666
H(14) C(11) 3.298 .
H(14) C(13) 3.273 .
H(14) C(14) 2.036 .
H(14) C(16) 2.056 .
H(14) C(37) 3.271 2_666
H(14) H(5) 3.080 2_666
H(14) H(13) 2.327 .
H(14) H(18) 3.379 2_756
H(14) H(34) 3.081 2_666
H(14) H(35) 2.647 2_666
H(15) P(1) 3.539 1_455
H(15) F(2) 2.667 1_455
H(15) F(3) 2.795 1_455
H(15) F(4) 3.475 1_455
H(15) O(3) 2.545 .
H(15) N(4) 3.185 2_765
H(15) C(9) 3.257 .
H(15) C(10) 3.331 .
H(15) C(17) 2.041 .
H(15) C(19) 2.038 .
H(15) C(20) 3.272 .
H(15) C(22) 3.278 .
H(15) C(24) 3.487 2_765
H(15) C(25) 3.451 2_765
H(15) C(26) 3.383 2_765
H(15) H(8) 3.026 .
H(15) H(9) 2.781 .
H(15) H(10) 2.683 .
H(15) H(16) 2.333 .
H(15) H(20) 2.771 2_765
H(15) H(23) 3.178 2_765
H(15) H(24) 3.583 2_765
H(16) F(3) 2.555 1_455
H(16) C(17) 3.274 .
H(16) C(18) 2.038 .
H(16) C(20) 2.033 .
H(16) C(21) 3.243 .
H(16) H(10) 3.251 .
H(16) H(11) 3.084 .
H(16) H(15) 2.333 .
H(16) H(17) 2.339 .
H(16) H(25) 3.270 1_545
H(16) H(26) 3.364 1_545
H(17) O(7) 2.708 1_645
H(17) O(8) 3.136 1_645
H(17) C(18) 3.277 .
H(17) C(19) 2.042 .
H(17) C(21) 2.028 .
H(17) C(22) 3.282 .
H(17) C(36) 3.142 1_645
H(17) C(37) 3.461 1_645
H(17) H(16) 2.339 .
H(17) H(18) 2.322 .
H(17) H(31) 2.707 1_645
H(17) H(32) 3.533 1_645
H(17) H(32) 3.526 2_666
H(17) H(35) 2.873 1_645
H(18) C(14) 3.065 2_756
H(18) C(15) 3.391 2_756
H(18) C(17) 3.291 .
H(18) C(19) 3.244 .
H(18) C(20) 2.020 .
H(18) C(22) 2.050 .
H(18) C(23) 2.600 .
H(18) C(36) 3.523 2_666
H(18) H(13) 2.810 2_756
H(18) H(14) 3.379 2_756
H(18) H(17) 2.322 .
H(18) H(19) 2.387 .
H(18) H(31) 3.428 2_666
H(18) H(32) 3.451 2_666
H(18) H(33) 3.109 2_666
H(18) H(35) 3.501 1_645
H(19) F(1) 2.607 .
H(19) F(5) 3.379 .
H(19) F(6) 3.026 .
H(19) O(4) 3.449 2_765
H(19) N(3) 1.917 .
H(19) C(17) 3.316 .
H(19) C(21) 2.587 .
H(19) C(22) 2.060 .
H(19) C(24) 2.547 .
H(19) C(31) 3.498 2_765
H(19) H(2) 3.234 2_766
H(19) H(13) 2.976 2_756
H(19) H(18) 2.387 .
H(19) H(20) 3.039 .
H(19) H(21) 2.305 .
H(19) H(28) 3.006 2_765
H(19) H(33) 3.521 2_666
H(20) Mn(2) 3.210 .
H(20) F(2) 2.767 2_865
H(20) F(6) 2.747 .
H(20) O(3) 2.887 2_765
H(20) N(3) 2.044 .
H(20) N(4) 2.756 .
H(20) C(9) 3.369 2_765
H(20) C(18) 3.475 2_765
H(20) C(23) 2.928 .
H(20) C(25) 2.071 .
H(20) H(8) 2.932 2_765
H(20) H(9) 2.930 2_765
H(20) H(15) 2.771 2_765
H(20) H(19) 3.039 .
H(20) H(21) 1.606 .
H(20) H(22) 2.860 .
H(20) H(23) 2.294 .
H(21) P(1) 3.319 .
H(21) F(1) 2.393 .
H(21) F(2) 3.200 .
H(21) F(6) 2.649 .
H(21) N(3) 2.044 .
H(21) N(4) 3.261 .
H(21) C(23) 2.544 .
H(21) C(25) 2.071 .
H(21) H(1) 3.115 2_766
H(21) H(2) 3.086 2_766
H(21) H(19) 2.305 .
H(21) H(20) 1.606 .
H(21) H(22) 2.293 .
H(21) H(23) 2.483 .
H(22) Mn(2) 3.363 .
H(22) O(8) 3.214 1_655
H(22) N(3) 2.742 .
H(22) N(4) 2.044 .
H(22) C(2) 3.147 2_766
H(22) C(3) 3.427 2_766
H(22) C(24) 2.070 .
H(22) C(26) 2.825 .
H(22) C(34) 3.038 .
H(22) C(37) 3.531 1_655
H(22) H(1) 2.526 2_766
H(22) H(2) 3.068 2_766
H(22) H(20) 2.860 .
H(22) H(21) 2.293 .
H(22) H(23) 1.607 .
H(22) H(24) 2.830 .
H(22) H(29) 2.270 .
H(22) H(30) 3.387 2_766
H(22) H(36) 3.120 1_655
H(23) P(1) 3.504 2_865
H(23) F(2) 2.937 2_865
H(23) F(4) 2.385 2_865
H(23) O(8) 3.349 1_655
H(23) N(3) 3.251 .
H(23) N(4) 2.044 .
H(23) C(24) 2.070 .
H(23) C(26) 2.536 .
H(23) C(37) 3.316 1_655
H(23) H(1) 3.399 2_766
H(23) H(15) 3.178 2_765
H(23) H(20) 2.294 .
H(23) H(21) 2.483 .
H(23) H(22) 1.607 .
H(23) H(24) 2.308 .
H(23) H(29) 3.579 .
H(23) H(36) 2.552 1_655
H(24) F(4) 3.307 2_865
H(24) O(8) 2.366 1_655
H(24) N(4) 1.924 .
H(24) C(25) 2.494 .
H(24) C(27) 2.047 .
H(24) C(28) 2.541 .
H(24) C(32) 3.327 .
H(24) C(37) 3.047 1_655
H(24) H(15) 3.583 2_765
H(24) H(22) 2.830 .
H(24) H(23) 2.308 .
H(24) H(25) 2.321 .
H(24) H(26) 3.348 2_775
H(24) H(29) 3.296 .
H(24) H(35) 3.519 1_655
H(24) H(36) 2.748 1_655
H(25) O(8) 3.371 1_655
H(25) C(26) 2.569 .
H(25) C(27) 2.052 .
H(25) C(28) 3.249 2_775
H(25) C(29) 2.016 .
H(25) C(30) 3.241 .
H(25) C(32) 3.297 .
H(25) H(4) 3.389 .
H(25) H(16) 3.270 1_565
H(25) H(24) 2.321 .
H(25) H(25) 2.686 2_775
H(25) H(26) 2.320 .
H(26) P(1) 3.315 1_465
H(26) F(3) 2.785 1_465
H(26) F(4) 2.499 1_465
H(26) F(5) 2.954 1_465
H(26) C(27) 3.284 .
H(26) C(28) 2.027 .
H(26) C(30) 2.047 .
H(26) C(31) 3.275 .
H(26) H(16) 3.364 1_565
H(26) H(24) 3.348 2_775
H(26) H(25) 2.320 .
H(26) H(27) 2.342 .
H(26) H(35) 3.412 2_675
H(26) H(36) 3.231 2_675
H(27) F(5) 2.991 1_465
H(27) F(5) 3.420 2_765
H(27) C(28) 3.238 .
H(27) C(29) 2.035 .
H(27) C(31) 2.025 .
H(27) C(32) 3.276 .
H(27) H(26) 2.342 .
H(27) H(27) 2.881 2_675
H(27) H(28) 2.318 .
H(27) H(35) 3.414 2_675
H(28) P(1) 3.550 2_765
H(28) F(5) 2.634 2_765
H(28) F(6) 2.729 2_765
H(28) O(4) 2.526 .
H(28) C(8) 3.437 .
H(28) C(23) 3.356 2_765
H(28) C(27) 3.282 .
H(28) C(29) 3.272 .
H(28) C(30) 2.028 .
H(28) C(32) 2.052 .
H(28) H(5) 3.012 .
H(28) H(6) 2.456 .
H(28) H(19) 3.006 2_765
H(28) H(27) 2.318 .
H(29) Mn(2) 3.446 .
H(29) O(5) 3.190 .
H(29) O(6) 2.571 .
H(29) O(8) 3.170 1_655
H(29) N(4) 2.709 .
H(29) C(25) 2.899 .
H(29) C(26) 3.048 .
H(29) C(33) 2.110 .
H(29) C(35) 1.972 .
H(29) C(35) 2.603 2_766
H(29) H(22) 2.270 .
H(29) H(23) 3.579 .
H(29) H(24) 3.296 .
H(29) H(30) 2.794 .
H(29) H(30) 2.443 2_766
H(30) O(5) 2.497 .
H(30) O(7) 3.116 2_666
H(30) O(8) 2.809 2_666
H(30) C(1) 3.339 .
H(30) C(2) 3.228 .
H(30) C(33) 2.623 .
H(30) C(34) 1.971 .
H(30) C(34) 2.638 2_766
H(30) C(35) 2.072 2_766
H(30) C(37) 3.445 2_666
H(30) H(1) 3.380 .
H(30) H(22) 3.387 2_766
H(30) H(29) 2.794 .
H(30) H(29) 2.443 2_766
H(30) H(30) 2.883 2_766
H(30) H(34) 3.052 2_666
H(31) O(7) 1.921 .
H(31) C(20) 3.233 1_465
H(31) C(36) 3.338 2_576
H(31) H(3) 2.879 1_455
H(31) H(17) 2.707 1_465
H(31) H(18) 3.428 2_666
H(31) H(31) 3.036 2_576
H(31) H(32) 1.600 .
H(31) H(32) 2.741 2_576
H(31) H(33) 1.600 .
H(32) O(5) 3.478 2_666
H(32) O(7) 1.922 .
H(32) C(11) 3.543 2_666
H(32) C(20) 3.270 2_666
H(32) C(21) 3.221 2_666
H(32) C(36) 3.463 2_576
H(32) H(17) 3.533 1_465
H(32) H(17) 3.526 2_666
H(32) H(18) 3.451 2_666
H(32) H(31) 1.600 .
H(32) H(31) 2.741 2_576
H(32) H(32) 3.306 2_576
H(32) H(33) 1.601 .
H(33) O(5) 3.185 2_666
H(33) O(6) 3.346 2_666
H(33) O(7) 1.921 .
H(33) C(21) 3.065 2_666
H(33) C(22) 3.078 2_666
H(33) C(23) 3.324 2_666
H(33) C(33) 3.126 2_666
H(33) H(2) 3.025 1_455
H(33) H(3) 3.134 1_455
H(33) H(18) 3.109 2_666
H(33) H(19) 3.521 2_666
H(33) H(31) 1.600 .
H(33) H(32) 1.601 .
H(34) O(1) 3.238 2_666
H(34) O(2) 2.663 2_666
H(34) O(5) 3.223 2_666
H(34) O(7) 2.885 .
H(34) O(8) 1.960 .
H(34) C(15) 3.558 2_666
H(34) C(16) 3.451 2_666
H(34) H(1) 3.476 2_666
H(34) H(7) 2.891 .
H(34) H(14) 3.081 2_666
H(34) H(30) 3.052 2_666
H(34) H(35) 1.600 .
H(34) H(36) 1.601 .
H(35) O(2) 3.510 2_666
H(35) O(7) 3.047 .
H(35) O(8) 1.960 .
H(35) C(15) 3.287 2_666
H(35) C(20) 3.542 1_465
H(35) C(29) 3.569 2_675
H(35) C(30) 3.589 2_675
H(35) H(14) 2.647 2_666
H(35) H(17) 2.873 1_465
H(35) H(18) 3.501 1_465
H(35) H(24) 3.519 1_455
H(35) H(26) 3.412 2_675
H(35) H(27) 3.414 2_675
H(35) H(34) 1.600 .
H(35) H(36) 1.600 .
H(36) F(4) 2.420 2_765
H(36) O(8) 1.959 .
H(36) C(25) 3.240 1_455
H(36) C(26) 3.589 1_455
H(36) H(7) 2.817 .
H(36) H(22) 3.120 1_455
H(36) H(23) 2.552 1_455
H(36) H(24) 2.748 1_455
H(36) H(26) 3.231 2_675
H(36) H(34) 1.601 .
H(36) H(35) 1.600 .
